data_2204988
loop_
_publ_author_name
'Qian, Hui-Fen'
'Huang, Wei'
'Yao, Cheng'

_publ_section_title
;
 2-Cyano-3-(4-hydroxyphenyl)propenoic acid
;
_journal_issue 2
_journal_name_full 'Acta Crystallographica Section E'
_journal_page_first o370
_journal_page_last o372
_journal_paper_doi 10.1107/S1600536805001224
_journal_volume 61
_journal_year 2005
_chemical_formula_iupac 'C10 H7 N O3'
_chemical_formula_moiety 'C10 H7 N O3'
_chemical_formula_sum 'C10 H7 N O3'
_chemical_formula_weight 189.17
_chemical_melting_point 251.0(10)
_chemical_name_common '\a-Cyano-4-hydroxy-cinnamic acid'
_chemical_name_systematic
;
2-Cyano-3-(4-hydroxyphenyl)propenoic acid
;
_space_group_IT_number 14
_symmetry_cell_setting monoclinic
_symmetry_space_group_name_Hall '-P 2ybc'
_symmetry_space_group_name_H-M 'P 1 21/c 1'
_atom_sites_solution_hydrogens geom
_atom_sites_solution_primary direct
_atom_sites_solution_secondary difmap
_cell_angle_alpha 90.00
_cell_angle_beta 92.76(2)
_cell_angle_gamma 90.00
_cell_formula_units_Z 4
_cell_length_a 5.839(2)
_cell_length_b 9.498(3)
_cell_length_c 15.663(5)
_cell_measurement_reflns_used 2966
_cell_measurement_temperature 296(2)
_cell_measurement_theta_max 27.4835
_cell_measurement_theta_min 3.3728
_cell_volume 867.6(5)
_computing_cell_refinement CrystalClear
_computing_data_collection 'CrystalClear (Molecular Structure Corporation & Rigaku, 2001)'
_computing_data_reduction 'TEXSAN (Molecular Structure Corporation & Rigaku, 2000)'
_computing_molecular_graphics SHELXTL
_computing_publication_material SHELXTL
_computing_structure_refinement SHELXTL
_computing_structure_solution 'SHELXTL (Bruker, 2000)'
_diffrn_ambient_temperature 296(2)
_diffrn_detector_area_resol_mean 14.6199
_diffrn_measured_fraction_theta_full 0.990
_diffrn_measured_fraction_theta_max 0.990
_diffrn_measurement_device_type 'Rigaku Mercury CCD area-detector'
_diffrn_measurement_method '\f and \w'
_diffrn_radiation_monochromator 'graphite monochromator'
_diffrn_radiation_source 'Rigaku rotating anode'
_diffrn_radiation_type MoK\a
_diffrn_radiation_wavelength 0.71073
_diffrn_reflns_av_R_equivalents 0.0671
_diffrn_reflns_av_sigmaI/netI 0.0377
_diffrn_reflns_limit_h_max 6
_diffrn_reflns_limit_h_min -6
_diffrn_reflns_limit_k_max 11
_diffrn_reflns_limit_k_min -10
_diffrn_reflns_limit_l_max 18
_diffrn_reflns_limit_l_min -18
_diffrn_reflns_number 7176
_diffrn_reflns_theta_full 25.00
_diffrn_reflns_theta_max 25.00
_diffrn_reflns_theta_min 3.37
_diffrn_standards_decay_% 0
_diffrn_standards_number 0
_exptl_absorpt_coefficient_mu 0.109
_exptl_absorpt_correction_T_max 0.9765
_exptl_absorpt_correction_T_min 0.9690
_exptl_absorpt_correction_type multi-scan
_exptl_absorpt_process_details '(REQAB; Jacobson, 1998)'
_exptl_crystal_colour Yellow
_exptl_crystal_density_diffrn 1.448
_exptl_crystal_density_meas ?
_exptl_crystal_density_method .
_exptl_crystal_description Block
_exptl_crystal_F_000 392
_exptl_crystal_size_max 0.30
_exptl_crystal_size_mid 0.30
_exptl_crystal_size_min 0.20
_refine_diff_density_max 0.179
_refine_diff_density_min -0.182
_refine_ls_extinction_method none
_refine_ls_goodness_of_fit_ref 0.987
_refine_ls_hydrogen_treatment constr
_refine_ls_matrix_type full
_refine_ls_number_parameters 129
_refine_ls_number_reflns 1513
_refine_ls_number_restraints 6
_refine_ls_restrained_S_all 0.987
_refine_ls_R_factor_all 0.0646
_refine_ls_R_factor_gt 0.0579
_refine_ls_shift/su_max 0.000
_refine_ls_shift/su_mean 0.000
_refine_ls_structure_factor_coef Fsqd
_refine_ls_weighting_details 'calc w = 1/[\s^2^(Fo^2^)+(0.0104P)^2^+1.0945P] where P = (Fo^2^+2Fc^2^)/3'
_refine_ls_weighting_scheme calc
_refine_ls_wR_factor_gt 0.1109
_refine_ls_wR_factor_ref 0.1145
_reflns_number_gt 1415
_reflns_number_total 1513
_reflns_threshold_expression I>2\s(I)
_cod_data_source_file ac6150.cif
_cod_data_source_block I
_cod_depositor_comments
;
The following automatic conversions were performed:

'_chemical_melting_point' value '250-252' was changed to '251.0(10)'
- the average value was taken and precision was estimated.

Automatic conversion script
Id: cif_fix_values 1646 2011-03-28 12:23:43Z adriana 

The following automatic conversions were performed:

'_chemical_melting_point' value '250-252' was changed to '251.0(10)'
- the average value was taken and precision was estimated.

Automatic conversion script
Id: cif_fix_values 1715 2011-07-08 13:25:40Z adriana 
;
_cod_original_sg_symbol_H-M 'P 21/c'
_cod_database_code 2204988
_cod_database_fobs_code 2204988

loop_
_symmetry_equiv_pos_as_xyz
'x, y, z'
'-x, y+1/2, -z+1/2'
'-x, -y, -z'
'x, -y-1/2, z-1/2'

loop_
_atom_site_label
_atom_site_fract_x
_atom_site_fract_y
_atom_site_fract_z
_atom_site_U_iso_or_equiv
_atom_site_adp_type
_atom_site_calc_flag
_atom_site_refinement_flags
_atom_site_occupancy
_atom_site_type_symbol
C1 0.2142(4) 0.6175(2) 0.44789(15) 0.0364(5) Uani d . 1 C
C2 0.3832(4) 0.7070(2) 0.40645(14) 0.0344(5) Uani d U 1 C
C3 0.3631(4) 0.8481(2) 0.40723(15) 0.0367(5) Uani d . 1 C
H3A 0.2347 0.8798 0.4344 0.044 Uiso calc R 1 H
C4 0.5625(4) 0.6303(2) 0.36806(15) 0.0364(5) Uani d U 1 C
C5 0.5000(4) 0.9596(2) 0.37457(15) 0.0348(5) Uani d . 1 C
C6 0.4268(4) 1.0979(2) 0.38688(15) 0.0380(6) Uani d . 1 C
H6 0.2908 1.1131 0.4141 0.046 Uiso calc R 1 H
C7 0.5482(4) 1.2115(2) 0.36033(15) 0.0395(6) Uani d . 1 C
H7 0.4949 1.3024 0.3691 0.047 Uiso calc R 1 H
C8 0.7513(4) 1.1898(2) 0.32027(15) 0.0373(6) Uani d . 1 C
C9 0.8270(4) 1.0539(2) 0.30573(16) 0.0408(6) Uani d . 1 C
H9 0.9622 1.0396 0.2779 0.049 Uiso calc R 1 H
C10 0.7043(4) 0.9406(2) 0.33206(16) 0.0405(6) Uani d . 1 C
H10 0.7566 0.8500 0.3217 0.049 Uiso calc R 1 H
N1 0.7021(4) 0.5629(2) 0.33906(14) 0.0483(6) Uani d . 1 N
O1 0.2385(3) 0.48550(17) 0.44052(12) 0.0497(5) Uani d . 1 O
H1B 0.1334 0.4451 0.4633 0.074 Uiso calc R 1 H
O2 0.0579(3) 0.67546(17) 0.48836(12) 0.0493(5) Uani d . 1 O
O3 0.8849(3) 1.29617(17) 0.29371(13) 0.0525(5) Uani d . 1 O
H3 0.8304 1.3718 0.3079 0.079 Uiso calc R 1 H

loop_
_atom_site_aniso_label
_atom_site_aniso_U_11
_atom_site_aniso_U_22
_atom_site_aniso_U_33
_atom_site_aniso_U_12
_atom_site_aniso_U_13
_atom_site_aniso_U_23
C1 0.0385(13) 0.0311(12) 0.0397(13) -0.0053(10) 0.0027(10) 0.0002(10)
C2 0.0340(12) 0.0321(11) 0.0375(12) -0.0055(9) 0.0069(10) -0.0001(10)
C3 0.0358(13) 0.0332(12) 0.0414(13) -0.0041(10) 0.0070(10) -0.0003(10)
C4 0.0396(13) 0.0306(11) 0.0394(13) -0.0114(10) 0.0044(11) 0.0049(10)
C5 0.0355(12) 0.0287(11) 0.0404(13) -0.0040(9) 0.0043(10) 0.0013(9)
C6 0.0353(13) 0.0365(13) 0.0430(14) 0.0001(10) 0.0090(11) -0.0028(10)
C7 0.0431(14) 0.0281(11) 0.0480(14) 0.0001(10) 0.0102(11) -0.0033(10)
C8 0.0426(13) 0.0298(12) 0.0399(13) -0.0086(10) 0.0059(11) 0.0017(10)
C9 0.0374(13) 0.0333(12) 0.0533(15) -0.0019(10) 0.0173(11) -0.0002(11)
C10 0.0394(13) 0.0290(11) 0.0541(15) 0.0010(10) 0.0115(11) -0.0008(11)
N1 0.0506(13) 0.0347(11) 0.0610(14) -0.0025(10) 0.0175(11) 0.0006(10)
O1 0.0472(11) 0.0325(9) 0.0710(13) -0.0102(8) 0.0207(9) 0.0045(9)
O2 0.0461(11) 0.0397(10) 0.0639(12) -0.0089(8) 0.0227(9) -0.0048(8)
O3 0.0597(12) 0.0303(9) 0.0698(13) -0.0099(8) 0.0262(10) -0.0009(9)

loop_
_atom_type_symbol
_atom_type_description
_atom_type_scat_dispersion_real
_atom_type_scat_dispersion_imag
_atom_type_scat_source
C C 0.0033 0.0016 'International Tables Vol C Tables 4.2.6.8 and 6.1.1.4'
H H 0.0000 0.0000 'International Tables Vol C Tables 4.2.6.8 and 6.1.1.4'
N N 0.0061 0.0033 'International Tables Vol C Tables 4.2.6.8 and 6.1.1.4'
O O 0.0106 0.0060 'International Tables Vol C Tables 4.2.6.8 and 6.1.1.4'

loop_
_geom_angle_atom_site_label_1
_geom_angle_atom_site_label_2
_geom_angle_atom_site_label_3
_geom_angle
_geom_angle_publ_flag
O2 C1 O1 124.3(2) y
O2 C1 C2 119.0(2) y
O1 C1 C2 116.7(2) y
C3 C2 C4 125.2(2) y
C3 C2 C1 120.6(2) y
C4 C2 C1 114.17(19) y
C2 C3 C5 132.9(2) y
C2 C3 H3A 113.5 ?
C5 C3 H3A 113.5 ?
N1 C4 C2 176.6(2) y
C6 C5 C10 117.2(2) ?
C6 C5 C3 117.7(2) ?
C10 C5 C3 125.1(2) ?
C7 C6 C5 122.2(2) ?
C7 C6 H6 118.9 ?
C5 C6 H6 118.9 ?
C6 C7 C8 119.3(2) ?
C6 C7 H7 120.4 ?
C8 C7 H7 120.4 ?
O3 C8 C7 123.2(2) y
O3 C8 C9 116.8(2) y
C7 C8 C9 120.0(2) ?
C10 C9 C8 120.5(2) ?
C10 C9 H9 119.8 ?
C8 C9 H9 119.8 ?
C9 C10 C5 120.8(2) ?
C9 C10 H10 119.6 ?
C5 C10 H10 119.6 ?
C1 O1 H1B 109.5 ?
C8 O3 H3 109.5 ?

loop_
_geom_bond_atom_site_label_1
_geom_bond_atom_site_label_2
_geom_bond_distance
_geom_bond_publ_flag
C1 O2 1.262(3) y
C1 O1 1.267(3) y
C1 C2 1.477(3) y
C2 C3 1.346(3) y
C2 C4 1.431(3) y
C3 C5 1.435(3) y
C3 H3A 0.9300 ?
C4 N1 1.147(3) y
C5 C6 1.398(3) ?
C5 C10 1.406(3) ?
C6 C7 1.367(3) ?
C6 H6 0.9300 ?
C7 C8 1.383(3) ?
C7 H7 0.9300 ?
C8 O3 1.354(3) y
C8 C9 1.387(3) ?
C9 C10 1.367(3) ?
C9 H9 0.9300 ?
C10 H10 0.9300 ?
O1 H1B 0.8200 ?
O3 H3 0.8200 ?

loop_
_geom_hbond_atom_site_label_D
_geom_hbond_atom_site_label_H
_geom_hbond_atom_site_label_A
_geom_hbond_site_symmetry_A
_geom_hbond_distance_DH
_geom_hbond_distance_HA
_geom_hbond_distance_DA
_geom_hbond_angle_DHA
O1 H1B O2 3_566 0.82 1.79 2.600(2) 168
O3 H3 N1 1_565 0.82 2.03 2.853(3) 178

loop_
_cod_related_entry_id
_cod_related_entry_database
_cod_related_entry_code
1 ChemSpider 4485953
